data_2206438
loop_
_publ_author_name
'Fu, Yun-Long'
'Xu, Zhi-Wei'
'Ren, Jia-Lin'
'Ng, Seik Weng'

_publ_section_title
;<i>catena</i>-Poly[[bis(ethane-1,2-diaminium)
 [ferrate(III)-\m-hydroxo-\k^2^<i>O</i>:<i>O</i>-di-\m-sulfato-\k^4^<i>O</i>:<i>O</i>']]
 sulfate monohydrate]
;
_journal_issue 8
_journal_name_full 'Acta Crystallographica Section E'
_journal_page_first m1478
_journal_page_last m1480
_journal_paper_doi 10.1107/S1600536805020866
_journal_volume 61
_journal_year 2005
_chemical_formula_iupac '(C2 H10 N2)2 [Fe (O H) (S O4)2] (S O4), 2H2 O'
_chemical_formula_moiety '2C2 H10 N2 2+, O9 H S2 Fe 2-, S O4 2-, H2 O'
_chemical_formula_structural '2C2 H10 N2 2+, O9 H S2 Fe 2-, S O4 2-, H2 O'
_chemical_formula_sum 'C4 H23 Fe N4 O14 S3'
_chemical_formula_weight 503.29
_chemical_name_systematic
;
catena-Poly[[bis(ethane-1,2-diaminium)
[ferrate(III)-\m-hydroxo-\k^2^O:O-di-\m-sulfato-\k^4^O:O']]
sulfate monohydrate]
;
_space_group_IT_number 2
_symmetry_cell_setting triclinic
_symmetry_space_group_name_Hall '-P 1'
_symmetry_space_group_name_H-M 'P -1'
_atom_sites_solution_hydrogens difmap
_atom_sites_solution_primary direct
_atom_sites_solution_secondary difmap
_audit_creation_method SHELXL-97
_cell_angle_alpha 88.6590(10)
_cell_angle_beta 85.7820(10)
_cell_angle_gamma 88.1450(10)
_cell_formula_units_Z 2
_cell_length_a 7.1352(4)
_cell_length_b 8.7869(5)
_cell_length_c 13.1860(7)
_cell_measurement_reflns_used 4504
_cell_measurement_temperature 295(2)
_cell_measurement_theta_max 28.4
_cell_measurement_theta_min 2.3
_cell_volume 823.86(8)
_computing_cell_refinement 'SAINT (Bruker, 2002)'
_computing_data_collection 'SMART (Bruker, 2002)'
_computing_data_reduction SAINT
_computing_molecular_graphics 'ORTEPII (Johnson, 1976)'
_computing_publication_material SHELXL97
_computing_structure_refinement 'SHELXL97 (Sheldrick, 1997)'
_computing_structure_solution 'SHELXS97 (Sheldrick, 1997)'
_diffrn_ambient_temperature 295(2)
_diffrn_measured_fraction_theta_full 0.98
_diffrn_measured_fraction_theta_max 0.98
_diffrn_measurement_device_type 'Bruker APEX area-detector'
_diffrn_measurement_method '\f and \w'
_diffrn_radiation_monochromator graphite
_diffrn_radiation_source 'fine-focus sealed tube'
_diffrn_radiation_type MoK\a
_diffrn_radiation_wavelength 0.71073
_diffrn_reflns_av_R_equivalents 0.023
_diffrn_reflns_av_sigmaI/netI 0.030
_diffrn_reflns_limit_h_max 9
_diffrn_reflns_limit_h_min -9
_diffrn_reflns_limit_k_max 11
_diffrn_reflns_limit_k_min -11
_diffrn_reflns_limit_l_max 17
_diffrn_reflns_limit_l_min -16
_diffrn_reflns_number 9220
_diffrn_reflns_theta_full 27.5
_diffrn_reflns_theta_max 27.5
_diffrn_reflns_theta_min 1.6
_diffrn_standards_decay_% 0
_diffrn_standards_interval_count 0
_diffrn_standards_interval_time 0
_diffrn_standards_number 0
_exptl_absorpt_coefficient_mu 1.379
_exptl_absorpt_correction_T_max 0.947
_exptl_absorpt_correction_T_min 0.795
_exptl_absorpt_correction_type multi-scan
_exptl_absorpt_process_details '(SADABS; Bruker, 2002)'
_exptl_crystal_colour yellow
_exptl_crystal_density_diffrn 2.029
_exptl_crystal_density_method 'not measured'
_exptl_crystal_description Plate
_exptl_crystal_F_000 522
_exptl_crystal_size_max 0.25
_exptl_crystal_size_mid 0.06
_exptl_crystal_size_min 0.04
_refine_diff_density_max 0.43
_refine_diff_density_min -0.32
_refine_ls_extinction_method none
_refine_ls_goodness_of_fit_ref 1.04
_refine_ls_hydrogen_treatment refall
_refine_ls_matrix_type full
_refine_ls_number_parameters 330
_refine_ls_number_reflns 3695
_refine_ls_number_restraints 23
_refine_ls_restrained_S_all 1.04
_refine_ls_R_factor_all 0.032
_refine_ls_R_factor_gt 0.028
_refine_ls_shift/su_max 0.001
_refine_ls_shift/su_mean 0.000
_refine_ls_structure_factor_coef Fsqd
_refine_ls_weighting_details 'calc w = 1/[\s^2^(Fo^2^)+(0.0499P)^2^+0.2749P] where P = (Fo^2^+2Fc^2^)/3'
_refine_ls_weighting_scheme calc
_refine_ls_wR_factor_gt 0.079
_refine_ls_wR_factor_ref 0.081
_reflns_number_gt 3324
_reflns_number_total 3695
_reflns_threshold_expression I>2\s(I)
_cod_data_source_file hb6234.cif
_cod_data_source_block I
_cod_depositor_comments
;
The following automatic conversions were performed:
'_symmetry_cell_setting' value 'Triclinic' changed to 'triclinic'
according to '/home/saulius/struct/CIF-dictionaries/cif_core.dic'
dictionary named 'cif_core.dic' version 2.4.1 from 2010-06-29.

Automatic conversion script
Id: cif_fix_enum 1527 2010-12-29 10:47:43Z saulius 

The following automatic conversions were performed:

'_symmetry_cell_setting' value 'Triclinic' changed to 'triclinic'
according to /home/saulius/struct/CIF-dictionaries/cif_core.dic
dictionary named 'cif_core.dic' version 2.4.1 from 2010-06-29.

Automatic conversion script
Id: cif_fix_values 1715 2011-07-08 13:25:40Z adriana 
;
_cod_database_code 2206438
_cod_database_fobs_code 2206438

loop_
_symmetry_equiv_pos_as_xyz
'x, y, z'
'-x, -y, -z'

loop_
_atom_site_label
_atom_site_fract_x
_atom_site_fract_y
_atom_site_fract_z
_atom_site_U_iso_or_equiv
_atom_site_adp_type
_atom_site_calc_flag
_atom_site_refinement_flags
_atom_site_occupancy
_atom_site_type_symbol
Fe1 0.5000 0.5000 0.5000 0.01300(10) Uani d S 1 Fe
Fe2 0.0000 0.5000 0.5000 0.01210(10) Uani d S 1 Fe
S1 0.26550(6) 0.55848(5) 0.29144(4) 0.01369(12) Uani d . 1 S
S2 0.23751(6) 0.79738(5) 0.54691(4) 0.01315(12) Uani d . 1 S
S3 0.73865(7) 0.85050(6) 0.07837(4) 0.01864(13) Uani d . 1 S
O1 0.4351(2) 0.5136(2) 0.34770(10) 0.0195(3) Uani d . 1 O
O2 0.0957(2) 0.4938(2) 0.35020(10) 0.0172(3) Uani d . 1 O
O3 0.2837(2) 0.4921(2) 0.19220(10) 0.0252(3) Uani d . 1 O
O4 0.2409(2) 0.7239(2) 0.28700(10) 0.0246(3) Uani d . 1 O
O5 0.4179(2) 0.7171(2) 0.51190(10) 0.0202(3) Uani d . 1 O
O6 0.0775(2) 0.7155(2) 0.50860(10) 0.0174(3) Uani d . 1 O
O7 0.2415(2) 0.9501(2) 0.50100(10) 0.0213(3) Uani d . 1 O
O8 0.2198(2) 0.8005(2) 0.65680(10) 0.0245(3) Uani d . 1 O
O9 0.2475(2) 0.4344(2) 0.54350(10) 0.0149(3) Uani d D 1 O
O10 0.7026(3) 0.8595(2) -0.02930(10) 0.0431(5) Uani d . 1 O
O11 0.9066(2) 0.7535(2) 0.09530(10) 0.0335(4) Uani d . 1 O
O12 0.5764(2) 0.7824(2) 0.13640(10) 0.0267(4) Uani d . 1 O
O13 0.7678(2) 1.0042(2) 0.11630(10) 0.0294(4) Uani d . 1 O
O1w 0.1502(2) 0.1695(2) 0.64760(10) 0.0256(3) Uani d D 1 O
N1 0.5114(3) 0.0239(2) 0.6893(2) 0.0234(4) Uani d D 1 N
N2 0.8743(3) -0.0060(2) 0.8029(2) 0.0276(4) Uani d D 1 N
N3 0.7895(3) 0.4967(2) 0.2158(2) 0.0231(4) Uani d D 1 N
N4 0.7192(3) 0.2633(2) -0.0123(2) 0.0229(4) Uani d D 1 N
C1 0.6050(3) -0.1178(3) 0.7269(2) 0.0255(5) Uani d D 1 C
C2 0.8140(3) -0.1085(3) 0.7246(2) 0.0244(5) Uani d D 1 C
C3 0.8286(3) 0.3798(3) 0.1378(2) 0.0232(5) Uani d D 1 C
C4 0.6896(3) 0.3944(3) 0.0565(2) 0.0222(4) Uani d D 1 C
H9o 0.239(3) 0.3481(15) 0.571(2) 0.021(6) Uiso d D 1 H
H1w1 0.038(2) 0.202(3) 0.652(2) 0.040(10) Uiso d D 1 H
H1w2 0.150(4) 0.110(3) 0.598(2) 0.030(10) Uiso d D 1 H
H1n1 0.522(5) 0.095(3) 0.731(2) 0.050(10) Uiso d D 1 H
H1n2 0.393(2) 0.010(4) 0.692(3) 0.060(10) Uiso d D 1 H
H1n3 0.553(4) 0.053(3) 0.6290(10) 0.040(10) Uiso d D 1 H
H2n1 0.841(4) 0.087(2) 0.792(2) 0.030(10) Uiso d D 1 H
H2n2 0.993(2) -0.010(4) 0.808(2) 0.040(10) Uiso d D 1 H
H2n3 0.818(4) -0.032(3) 0.8600(10) 0.040(10) Uiso d D 1 H
H3n1 0.806(4) 0.585(2) 0.189(2) 0.040(10) Uiso d D 1 H
H3n2 0.874(3) 0.492(3) 0.258(2) 0.040(10) Uiso d D 1 H
H3n3 0.685(3) 0.502(4) 0.251(2) 0.060(10) Uiso d D 1 H
H4n1 0.827(2) 0.267(3) -0.045(2) 0.040(10) Uiso d D 1 H
H4n2 0.634(3) 0.260(4) -0.054(2) 0.040(10) Uiso d D 1 H
H4n3 0.722(4) 0.177(2) 0.020(2) 0.040(10) Uiso d D 1 H
H1a 0.587(4) -0.195(3) 0.679(2) 0.040(10) Uiso d D 1 H
H1b 0.551(3) -0.141(3) 0.7930(10) 0.030(10) Uiso d D 1 H
H2a 0.877(4) -0.203(2) 0.737(2) 0.050(10) Uiso d D 1 H
H2b 0.863(3) -0.074(3) 0.6590(10) 0.030(10) Uiso d D 1 H
H3a 0.820(4) 0.288(2) 0.176(2) 0.020(10) Uiso d D 1 H
H3b 0.952(2) 0.399(3) 0.111(2) 0.050(10) Uiso d D 1 H
H4a 0.566(2) 0.397(3) 0.087(2) 0.020(10) Uiso d D 1 H
H4b 0.708(4) 0.484(2) 0.017(2) 0.040(10) Uiso d D 1 H

loop_
_atom_site_aniso_label
_atom_site_aniso_U_11
_atom_site_aniso_U_22
_atom_site_aniso_U_33
_atom_site_aniso_U_12
_atom_site_aniso_U_13
_atom_site_aniso_U_23
Fe1 0.0083(2) 0.0142(2) 0.0164(2) 0.00000(10) -0.00070(10) -0.0004(2)
Fe2 0.0085(2) 0.0142(2) 0.0136(2) -0.00120(10) -0.00160(10) 0.00020(10)
S1 0.0114(2) 0.0167(2) 0.0128(2) -0.0002(2) -0.0003(2) 0.0008(2)
S2 0.0118(2) 0.0127(2) 0.0151(2) -0.0009(2) -0.0012(2) -0.0007(2)
S3 0.0187(3) 0.0206(3) 0.0168(3) -0.0043(2) -0.0015(2) 0.0015(2)
O1 0.0130(10) 0.0290(10) 0.0170(10) 0.0010(10) -0.00170(10) 0.0020(10)
O2 0.0130(10) 0.0240(10) 0.0150(10) -0.0050(10) 0.0000(10) -0.0010(10)
O3 0.0250(10) 0.0350(10) 0.0160(10) -0.0020(10) 0.0010(10) -0.0050(10)
O4 0.0250(10) 0.0170(10) 0.0310(10) 0.0000(10) 0.0010(10) 0.0040(10)
O5 0.0130(10) 0.0160(10) 0.0310(10) 0.0000(10) 0.0010(10) -0.0030(10)
O6 0.0140(10) 0.0160(10) 0.0230(10) -0.0020(10) -0.0060(10) -0.0010(10)
O7 0.0230(10) 0.0130(10) 0.0280(10) -0.0010(10) 0.0000(10) 0.0020(10)
O8 0.0230(10) 0.0350(10) 0.0170(10) -0.0050(10) -0.0010(10) -0.0030(10)
O9 0.0100(10) 0.0150(10) 0.0200(10) -0.0010(10) -0.0020(10) 0.0030(10)
O10 0.050(10) 0.0610(10) 0.0170(10) -0.0180(10) -0.0060(10) 0.0060(10)
O11 0.0230(10) 0.0270(10) 0.0480(10) 0.0040(10) 0.0040(10) 0.0030(10)
O12 0.0210(10) 0.0350(10) 0.0240(10) -0.0110(10) 0.0010(10) 0.0020(10)
O13 0.0300(10) 0.0190(10) 0.0410(10) -0.0040(10) -0.0110(10) -0.0020(10)
O1w 0.0260(10) 0.0220(10) 0.0290(10) 0.0040(10) -0.0060(10) 0.0000(10)
N1 0.0170(10) 0.0270(10) 0.0270(10) -0.0010(10) -0.0040(10) -0.0040(10)
N2 0.0250(10) 0.0280(10) 0.0320(10) -0.0080(10) -0.0110(10) 0.0060(10)
N3 0.0250(10) 0.0250(10) 0.0200(10) -0.0010(10) -0.0050(10) 0.0000(10)
N4 0.0220(10) 0.0270(10) 0.0210(10) -0.0010(10) -0.0030(10) -0.0030(10)
C1 0.0220(10) 0.0240(10) 0.0320(10) -0.0040(10) -0.0080(10) 0.0000(10)
C2 0.0210(10) 0.0260(10) 0.0270(10) 0.0030(10) -0.0040(10) -0.0020(10)
C3 0.0230(10) 0.0260(10) 0.0210(10) 0.0040(10) -0.0030(10) -0.0010(10)
C4 0.0230(10) 0.0240(10) 0.0200(10) 0.0030(10) -0.0040(10) -0.0010(10)

loop_
_atom_type_symbol
_atom_type_description
_atom_type_scat_dispersion_real
_atom_type_scat_dispersion_imag
_atom_type_scat_source
C C 0.0033 0.0016 'International Tables Vol C Tables 4.2.6.8 and 6.1.1.4'
H H 0.0000 0.0000 'International Tables Vol C Tables 4.2.6.8 and 6.1.1.4'
N N 0.0061 0.0033 'International Tables Vol C Tables 4.2.6.8 and 6.1.1.4'
O O 0.0106 0.0060 'International Tables Vol C Tables 4.2.6.8 and 6.1.1.4'
S S 0.1246 0.1234 'International Tables Vol C Tables 4.2.6.8 and 6.1.1.4'
Fe Fe 0.3463 0.8444 'International Tables Vol C Tables 4.2.6.8 and 6.1.1.4'

loop_
_geom_angle_atom_site_label_1
_geom_angle_atom_site_label_2
_geom_angle_atom_site_label_3
_geom_angle_site_symmetry_1
_geom_angle_site_symmetry_3
_geom_angle
_geom_angle_publ_flag
O1 Fe1 O1 . 2_666 180 no
O1 Fe1 O5 . . 87.99(6) n
O1 Fe1 O5 . 2_666 92.01(6) n
O1 Fe1 O9 . . 91.53(6) n
O1 Fe1 O9 . 2_666 88.47(6) n
O5 Fe1 O5 . 2_666 180 no
O5 Fe1 O9 . . 91.13(6) n
O5 Fe1 O9 . 2_666 88.87(6) n
O9 Fe1 O9 2_666 . 180 no
O2 Fe2 O2 . 2_566 180 no
O2 Fe2 O6 . . 90.99(6) n
O2 Fe2 O6 . 2_566 89.00(6) n
O2 Fe2 O9 . . 91.61(6) n
O2 Fe2 O9 . 2_566 88.39(6) n
O6 Fe2 O6 . 2_566 180 no
O6 Fe2 O9 . . 88.39(6) n
O6 Fe2 O9 . 2_566 91.61(6) n
O9 Fe2 O9 . 2_566 180 no
O3 S1 O4 . . 112.80(10) no
O3 S1 O1 . . 109.30(10) no
O4 S1 O1 . . 110.20(10) no
O3 S1 O2 . . 108.50(10) no
O4 S1 O2 . . 108.30(10) no
O1 S1 O2 . . 107.70(10) no
O8 S2 O7 . . 112.10(10) no
O8 S2 O6 . . 110.20(10) no
O7 S2 O6 . . 108.70(10) no
O8 S2 O5 . . 109.70(10) no
O7 S2 O5 . . 107.00(10) no
O6 S2 O5 . . 108.90(10) no
O10 S3 O11 . . 111.30(10) no
O10 S3 O12 . . 109.10(10) no
O11 S3 O12 . . 107.90(10) no
O10 S3 O13 . . 110.10(10) no
O11 S3 O13 . . 108.70(10) no
O12 S3 O13 . . 109.70(10) no
S1 O1 Fe1 . . 136.20(9) no
S1 O2 Fe2 . . 132.86(8) no
S2 O5 Fe1 . . 134.20(9) no
S2 O6 Fe2 . . 137.17(9) no
Fe1 O9 Fe2 . . 131.52(7) no
Fe1 O9 H9o . . 117(2) no
Fe2 O9 H9o . . 109(2) no
N1 C1 C2 . . 113.3(2) no
N2 C2 C1 . . 112.3(2) no
N3 C3 C4 . . 111.1(2) no
N4 C4 C3 . . 108.9(2) no
H1w1 O1w H1w2 . . 102(3) no
C1 N1 H1n1 . . 110(2) no
C1 N1 H1n2 . . 108(2) no
H1n1 N1 H1n2 . . 104(3) no
C1 N1 H1n3 . . 114(2) no
H1n1 N1 H1n3 . . 110(3) no
H1n2 N1 H1n3 . . 111(3) no
C2 N2 H2n1 . . 113(2) no
C2 N2 H2n2 . . 113(2) no
H2n1 N2 H2n2 . . 108(3) no
C2 N2 H2n3 . . 108(2) no
H2n1 N2 H2n3 . . 106(3) no
H2n2 N2 H2n3 . . 110(3) no
C3 N3 H3n1 . . 109(2) no
C3 N3 H3n2 . . 110(2) no
H3n1 N3 H3n2 . . 102(3) no
C3 N3 H3n3 . . 121(2) no
H3n1 N3 H3n3 . . 106(3) no
H3n2 N3 H3n3 . . 106(3) no
C4 N4 H4n1 . . 110(2) no
C4 N4 H4n2 . . 112(2) no
H4n1 N4 H4n2 . . 110(3) no
C4 N4 H4n3 . . 113(2) no
H4n1 N4 H4n3 . . 104(3) no
H4n2 N4 H4n3 . . 107(3) no
N1 C1 H1a . . 107(2) no
C2 C1 H1a . . 103(2) no
N1 C1 H1b . . 108(2) no
C2 C1 H1b . . 112(2) no
H1a C1 H1b . . 113(2) no
N2 C2 H2a . . 105(2) no
C1 C2 H2a . . 114(2) no
N2 C2 H2b . . 109(2) no
C1 C2 H2b . . 110(2) no
H2a C2 H2b . . 106(2) no
N3 C3 H3a . . 103(2) no
C4 C3 H3a . . 113(2) no
N3 C3 H3b . . 104(2) no
C4 C3 H3b . . 112(2) no
H3a C3 H3b . . 113(2) no
N4 C4 H4a . . 111(2) no
C3 C4 H4a . . 110(2) no
N4 C4 H4b . . 107(2) no
C3 C4 H4b . . 111(2) no
H4a C4 H4b . . 109(2) no

loop_
_geom_bond_atom_site_label_1
_geom_bond_atom_site_label_2
_geom_bond_site_symmetry_2
_geom_bond_distance
_geom_bond_publ_flag
Fe1 O1 . 2.0940(10) yes
Fe1 O1 2_666 2.0940(10) n
Fe1 O5 . 1.9830(10) yes
Fe1 O5 2_666 1.9830(10) n
Fe1 O9 . 1.9510(10) yes
Fe1 O9 2_666 1.9510(10) n
Fe2 O2 . 2.0440(10) yes
Fe2 O2 2_566 2.0440(10) n
Fe2 O6 . 1.9980(10) yes
Fe2 O6 2_566 1.9980(10) n
Fe2 O9 . 1.9620(10) yes
Fe2 O9 2_566 1.9620(10) n
S1 O3 . 1.441(2) no
S1 O4 . 1.458(2) no
S1 O1 . 1.5020(10) no
S1 O2 . 1.5090(10) no
S2 O8 . 1.446(2) no
S2 O7 . 1.459(2) no
S2 O6 . 1.4930(10) no
S2 O5 . 1.496(2) no
S3 O10 . 1.461(2) no
S3 O11 . 1.475(2) no
S3 O12 . 1.475(2) no
S3 O13 . 1.477(2) no
N1 C1 . 1.486(3) no
N2 C2 . 1.482(3) no
N3 C3 . 1.477(3) no
N4 C4 . 1.483(3) no
C1 C2 . 1.494(3) no
C3 C4 . 1.513(3) no
O9 H9o . 0.840(10) no
O1w H1w1 . 0.840(10) no
O1w H1w2 . 0.840(10) no
N1 H1n1 . 0.850(10) no
N1 H1n2 . 0.850(10) no
N1 H1n3 . 0.860(10) no
N2 H2n1 . 0.860(10) no
N2 H2n2 . 0.850(10) no
N2 H2n3 . 0.850(10) no
N3 H3n1 . 0.850(10) no
N3 H3n2 . 0.850(10) no
N3 H3n3 . 0.850(10) no
N4 H4n1 . 0.860(10) no
N4 H4n2 . 0.860(10) no
N4 H4n3 . 0.860(10) no
C1 H1a . 0.950(10) no
C1 H1b . 0.950(10) no
C2 H2a . 0.950(10) no
C2 H2b . 0.950(10) no
C3 H3a . 0.940(10) no
C3 H3b . 0.940(10) no
C4 H4a . 0.940(10) no
C4 H4b . 0.940(10) no

loop_
_geom_hbond_atom_site_label_D
_geom_hbond_atom_site_label_H
_geom_hbond_atom_site_label_A
_geom_hbond_site_symmetry_A
_geom_hbond_distance_DH
_geom_hbond_distance_HA
_geom_hbond_distance_DA
_geom_hbond_angle_DHA
_geom_hbond_publ_flag
O9 H9o O1w . 0.840(10) 1.940(10) 2.757(2) 164(2) yes
O1w H1w1 O4 2_566 0.840(10) 2.180(10) 2.988(2) 163(3) yes
O1w H1w2 O7 1_545 0.840(10) 1.990(10) 2.790(2) 159(3) yes
N1 H1n1 O12 2_666 0.850(10) 2.14(2) 2.912(3) 151(3) yes
N1 H1n2 O8 1_545 0.850(10) 2.32(3) 2.966(3) 132(3) yes
N1 H1n3 O7 2_666 0.860(10) 2.17(2) 2.967(3) 153(3) yes
N1 H1n2 O1w . 0.850(10) 2.30(3) 2.923(3) 130(3) yes
N2 H2n1 O4 2_666 0.860(10) 2.040(10) 2.847(3) 158(3) yes
N2 H2n2 O13 2_766 0.850(10) 2.05(2) 2.840(3) 155(3) yes
N2 H2n3 O10 1_546 0.850(10) 1.880(10) 2.714(3) 165(3) yes
N3 H3n1 O11 . 0.850(10) 2.020(10) 2.842(3) 161(3) yes
N3 H3n2 O2 1_655 0.850(10) 2.070(10) 2.912(2) 174(3) yes
N3 H3n3 O1 . 0.850(10) 2.120(10) 2.964(2) 176(3) yes
N4 H4n1 O11 2_765 0.860(10) 1.970(10) 2.811(3) 168(3) yes
N4 H4n2 O12 2_665 0.860(10) 1.960(10) 2.807(3) 169(3) yes
N4 H4n3 O13 1_545 0.860(10) 1.990(10) 2.834(3) 165(3) yes

loop_
_geom_torsion_atom_site_label_1
_geom_torsion_atom_site_label_2
_geom_torsion_atom_site_label_3
_geom_torsion_atom_site_label_4
_geom_torsion_site_symmetry_1
_geom_torsion
_geom_torsion_publ_flag
O3 S1 O1 Fe1 . -158.80(10) no
O4 S1 O1 Fe1 . 76.8(2) no
O2 S1 O1 Fe1 . -41.1(2) no
O9 Fe1 O1 S1 2_666 -144.20(10) no
O9 Fe1 O1 S1 . 35.80(10) no
O5 Fe1 O1 S1 2_666 124.70(10) no
O5 Fe1 O1 S1 . -55.30(10) no
O3 S1 O2 Fe2 . 168.00(10) no
O4 S1 O2 Fe2 . -69.40(10) no
O1 S1 O2 Fe2 . 49.80(10) no
O9 Fe2 O2 S1 . -49.70(10) no
O9 Fe2 O2 S1 2_566 130.30(10) no
O6 Fe2 O2 S1 2_566 -141.30(10) no
O6 Fe2 O2 S1 . 38.70(10) no
O8 S2 O5 Fe1 . 80.20(10) no
O7 S2 O5 Fe1 . -157.90(10) no
O6 S2 O5 Fe1 . -40.5(2) no
O9 Fe1 O5 S2 2_666 -176.50(10) no
O9 Fe1 O5 S2 . 3.50(10) no
O1 Fe1 O5 S2 . 95.00(10) no
O1 Fe1 O5 S2 2_666 -85.00(10) no
O8 S2 O6 Fe2 . -75.2(2) no
O7 S2 O6 Fe2 . 161.50(10) no
O5 S2 O6 Fe2 . 45.3(2) no
O9 Fe2 O6 S2 . -8.90(10) no
O9 Fe2 O6 S2 2_566 171.10(10) no
O2 Fe2 O6 S2 2_566 79.50(10) no
O2 Fe2 O6 S2 . -100.50(10) no
O5 Fe1 O9 Fe2 2_666 -132.20(10) no
O5 Fe1 O9 Fe2 . 47.80(10) no
O1 Fe1 O9 Fe2 . -40.20(10) no
O1 Fe1 O9 Fe2 2_666 139.80(10) no
O6 Fe2 O9 Fe1 2_566 134.30(10) no
O6 Fe2 O9 Fe1 . -45.70(10) no
O2 Fe2 O9 Fe1 2_566 -134.70(10) no
O2 Fe2 O9 Fe1 . 45.30(10) no
N1 C1 C2 N2 . 71.2(3) no
N3 C3 C4 N4 . -172.8(2) no
